data_7007756
loop_
_publ_author_name
'Franken, Andreas'
'Jel\'inek, Tom\'as'
'Taylor, Richard G.'
'Ormsby, Daniel L.'
'Kilner, Colin A.'
'Clegg, William'
'Kennedy, John D.'

_publ_section_title
;
 Polyhedral monocarbaborane chemistry. Some C-phenylated seven, eight,
 nine, ten, eleven and twelve-vertex species.
;
_journal_issue 48
_journal_name_full 'Dalton transactions (Cambridge, England : 2003)'
_journal_page_first 5753
_journal_page_last 5769
_journal_paper_doi 10.1039/b609908d
_journal_year 2006
_chemical_formula_sum 'C15 H34 B9 N'
_chemical_formula_weight 325.72
_chemical_name_systematic
;
?
;
_space_group_IT_number 15
_symmetry_cell_setting monoclinic
_symmetry_space_group_name_Hall '-C 2yc'
_symmetry_space_group_name_H-M 'C 1 2/c 1'
_atom_sites_solution_hydrogens geom
_atom_sites_solution_primary direct
_atom_sites_solution_secondary difmap
_audit_creation_method SHELXL-97
_cell_angle_alpha 90.00
_cell_angle_beta 99.099(3)
_cell_angle_gamma 90.00
_cell_formula_units_Z 8
_cell_length_a 24.4404(16)
_cell_length_b 10.5641(6)
_cell_length_c 16.7478(14)
_cell_measurement_temperature 150(2)
_cell_volume 4269.7(5)
_computing_cell_refinement 'DENZO-SMN (Otwinowski & Minor, 1996)'
_computing_data_collection 'COLLECT (Nonius, 1999)'
_computing_data_reduction 'DENZO-SMN (Otwinowski & Minor, 1996)'
_computing_molecular_graphics 'ORTEP3 for Windows (Farrugia, 1997)'
_computing_publication_material 'WC (Thornton-Pett, 2000)'
_computing_structure_refinement 'SHELXL-97 (Sheldrick, 1997)'
_computing_structure_solution 'SHELXS-97 (Sheldrick, 1990)'
_diffrn_ambient_temperature 150(2)
_diffrn_detector_area_resol_mean 9.091
_diffrn_measured_fraction_theta_full 0.986
_diffrn_measured_fraction_theta_max 0.986
_diffrn_measurement_device_type 'Nonius KappaCCD area detector diffractometer'
_diffrn_measurement_method
;
Detector set at 30mm from sample with different 2theta offsets
1 degree phi exposures for chi==0 degree settings
1 degree omega exposures for chi==90 degree settings
;
_diffrn_radiation_monochromator graphite
_diffrn_radiation_source 'fine-focus sealed tube'
_diffrn_radiation_type MoK\a
_diffrn_radiation_wavelength 0.71073
_diffrn_reflns_av_R_equivalents 0.1604
_diffrn_reflns_av_sigmaI/netI 0.1407
_diffrn_reflns_limit_h_max 30
_diffrn_reflns_limit_h_min -30
_diffrn_reflns_limit_k_max 13
_diffrn_reflns_limit_k_min -12
_diffrn_reflns_limit_l_max 20
_diffrn_reflns_limit_l_min -18
_diffrn_reflns_number 13065
_diffrn_reflns_theta_full 26.00
_diffrn_reflns_theta_max 26.00
_diffrn_reflns_theta_min 2.51
_exptl_absorpt_coefficient_mu 0.051
_exptl_absorpt_correction_T_max 0.9964
_exptl_absorpt_correction_T_min 0.9904
_exptl_absorpt_correction_type multi-scan
_exptl_absorpt_process_details
;
Using multiple and symmetry-related data measurements via the program SORTAV
See R.H. Blessing, Acta Cryst (1995), A51, 33-38
;
_exptl_crystal_colour colourless
_exptl_crystal_density_diffrn 1.013
_exptl_crystal_density_method 'not measured'
_exptl_crystal_description prism
_exptl_crystal_F_000 1408
_exptl_crystal_size_max 0.19
_exptl_crystal_size_mid 0.14
_exptl_crystal_size_min 0.07
_refine_diff_density_max 0.188
_refine_diff_density_min -0.224
_refine_diff_density_rms 0.051
_refine_ls_extinction_coef 0.0040(12)
_refine_ls_extinction_expression Fc^*^==kFc[1+0.001xFc^2^\l^3^/sin(2\q)]^-1/4^
_refine_ls_extinction_method SHELXL
_refine_ls_goodness_of_fit_ref 1.057
_refine_ls_hydrogen_treatment mixed
_refine_ls_matrix_type full
_refine_ls_number_parameters 309
_refine_ls_number_reflns 4147
_refine_ls_number_restraints 38
_refine_ls_restrained_S_all 1.104
_refine_ls_R_factor_all 0.1567
_refine_ls_R_factor_gt 0.0826
_refine_ls_shift/su_max 0.000
_refine_ls_shift/su_mean 0.000
_refine_ls_structure_factor_coef Fsqd
_refine_ls_weighting_details 'calc w==1/[\s^2^(Fo^2^)+(0.0720P)^2^+2.7654P] where P==(Fo^2^+2Fc^2^)/3'
_refine_ls_weighting_scheme calc
_refine_ls_wR_factor_gt 0.1790
_refine_ls_wR_factor_ref 0.2285
_reflns_number_gt 2212
_reflns_number_total 4147
_reflns_threshold_expression >2sigma(I)
_cod_data_source_file b609908d.txt
_cod_data_source_block tom10306
_cod_original_sg_symbol_H-M C2/c
_cod_database_code 7007756

loop_
_symmetry_equiv_pos_as_xyz
'x, y, z'
'-x, y, -z+1/2'
'x+1/2, y+1/2, z'
'-x+1/2, y+1/2, -z+1/2'
'-x, -y, -z'
'x, -y, z-1/2'
'-x+1/2, -y+1/2, -z'
'x+1/2, -y+1/2, z-1/2'

loop_
_atom_site_label
_atom_site_type_symbol
_atom_site_fract_x
_atom_site_fract_y
_atom_site_fract_z
_atom_site_U_iso_or_equiv
_atom_site_adp_type
_atom_site_occupancy
_atom_site_symmetry_multiplicity
_atom_site_calc_flag
_atom_site_refinement_flags
_atom_site_disorder_assembly
_atom_site_disorder_group
C1 C 0.12797(12) 0.1959(3) 0.03531(16) 0.0427(7) Uani 1 1 d . . .
C11 C 0.11282(13) 0.1097(3) -0.03613(17) 0.0465(7) Uani 1 1 d . . .
C12 C 0.14384(14) 0.1112(3) -0.09905(18) 0.0537(8) Uani 1 1 d . . .
H12 H 0.1750 0.1656 -0.0965 0.064 Uiso 1 1 calc R . .
C13 C 0.12902(17) 0.0328(4) -0.1656(2) 0.0680(10) Uani 1 1 d . . .
H13 H 0.1503 0.0338 -0.2084 0.082 Uiso 1 1 calc R . .
C14 C 0.08406(19) -0.0458(4) -0.1702(2) 0.0774(12) Uani 1 1 d . . .
H14 H 0.0742 -0.0985 -0.2162 0.093 Uiso 1 1 calc R . .
C15 C 0.05301(17) -0.0483(3) -0.1079(2) 0.0703(10) Uani 1 1 d . . .
H15 H 0.0218 -0.1026 -0.1108 0.084 Uiso 1 1 calc R . .
C16 C 0.06800(14) 0.0297(3) -0.04067(19) 0.0565(9) Uani 1 1 d . . .
H16 H 0.0470 0.0275 0.0024 0.068 Uiso 1 1 calc R . .
B2 B 0.12191(14) 0.1638(3) 0.12764(19) 0.0454(8) Uani 1 1 d . . .
H2 H 0.1066 0.0697 0.1455 0.054 Uiso 1 1 calc R . .
B3 B 0.18698(15) 0.2083(3) 0.0925(2) 0.0492(9) Uani 1 1 d . . .
H3 H 0.2235 0.1498 0.0825 0.059 Uiso 1 1 calc R . .
B4 B 0.15100(15) 0.3372(3) 0.0325(2) 0.0476(8) Uani 1 1 d . . .
H4 H 0.1587 0.3814 -0.0255 0.057 Uiso 1 1 calc R . .
B5 B 0.08582(14) 0.2930(3) 0.0675(2) 0.0448(8) Uani 1 1 d . . .
H5 H 0.0416 0.3018 0.0377 0.054 Uiso 1 1 calc R . .
B6 B 0.10401(16) 0.3080(3) 0.1761(2) 0.0512(9) Uani 1 1 d . . .
H6 H 0.0709 0.3074 0.2153 0.061 Uiso 1 1 calc R . .
B7 B 0.17514(17) 0.2474(4) 0.1937(2) 0.0575(10) Uani 1 1 d . . .
H7 H 0.1991 0.1978 0.2472 0.069 Uiso 1 1 calc R . .
B8 B 0.19609(17) 0.3699(4) 0.1267(2) 0.0561(10) Uani 1 1 d . . .
H8 H 0.2367 0.4188 0.1265 0.067 Uiso 1 1 calc R . .
B9 B 0.12475(15) 0.4305(3) 0.1085(2) 0.0495(9) Uani 1 1 d . . .
H9 H 0.1082 0.5280 0.0935 0.059 Uiso 1 1 calc R . .
B10 B 0.15975(17) 0.4029(4) 0.2029(2) 0.0598(10) Uani 1 1 d . . .
H10 H 0.1698 0.4685 0.2558 0.072 Uiso 1 1 calc R . .
N3 N 0.2500 0.7500 0.0000 0.0495(9) Uani 1 2 d S . .
C31A C 0.2279(3) 0.8654(6) 0.0293(4) 0.0573(17) Uani 0.50 1 d PU A 1
H31A H 0.1959 0.8942 -0.0104 0.069 Uiso 0.50 1 calc PR A 1
H31B H 0.2566 0.9323 0.0337 0.069 Uiso 0.50 1 calc PR A 1
C32A C 0.2095(14) 0.848(2) 0.1108(13) 0.069(4) Uani 0.50 1 d PU A 1
H32A H 0.2421 0.8359 0.1524 0.104 Uiso 0.50 1 calc PR A 1
H32B H 0.1856 0.7730 0.1090 0.104 Uiso 0.50 1 calc PR A 1
H32C H 0.1889 0.9226 0.1236 0.104 Uiso 0.50 1 calc PR A 1
C33A C 0.3037(3) 0.7055(7) 0.0543(4) 0.0560(16) Uani 0.50 1 d PU A 1
H33A H 0.2942 0.6785 0.1070 0.067 Uiso 0.50 1 calc PR A 1
H33B H 0.3179 0.6303 0.0290 0.067 Uiso 0.50 1 calc PR A 1
C34A C 0.3505(10) 0.804(3) 0.0701(14) 0.069(5) Uani 0.50 1 d PU A 1
H34A H 0.3688 0.8109 0.0223 0.104 Uiso 0.50 1 calc PR A 1
H34B H 0.3775 0.7777 0.1167 0.104 Uiso 0.50 1 calc PR A 1
H34C H 0.3349 0.8865 0.0813 0.104 Uiso 0.50 1 calc PR A 1
C31B C 0.2321(3) 0.7120(7) 0.0857(4) 0.0556(16) Uani 0.50 1 d PU A 2
H31C H 0.2044 0.6432 0.0761 0.067 Uiso 0.50 1 calc PR A 2
H31D H 0.2651 0.6775 0.1210 0.067 Uiso 0.50 1 calc PR A 2
C32B C 0.2083(13) 0.817(3) 0.1311(13) 0.080(5) Uani 0.50 1 d PU A 2
H32D H 0.2367 0.8822 0.1465 0.121 Uiso 0.50 1 calc PR A 2
H32E H 0.1963 0.7829 0.1797 0.121 Uiso 0.50 1 calc PR A 2
H32F H 0.1765 0.8554 0.0962 0.121 Uiso 0.50 1 calc PR A 2
C33B C 0.2868(3) 0.8617(6) 0.0129(4) 0.0606(17) Uani 0.50 1 d PU A 2
H33C H 0.2674 0.9307 0.0371 0.073 Uiso 0.50 1 calc PR A 2
H33D H 0.2949 0.8917 -0.0400 0.073 Uiso 0.50 1 calc PR A 2
C34B C 0.3411(10) 0.832(3) 0.0682(18) 0.082(6) Uani 0.50 1 d PU A 2
H34D H 0.3336 0.8123 0.1225 0.123 Uiso 0.50 1 calc PR A 2
H34E H 0.3656 0.9064 0.0708 0.123 Uiso 0.50 1 calc PR A 2
H34F H 0.3591 0.7600 0.0466 0.123 Uiso 0.50 1 calc PR A 2
N2 N 0.0000 0.3469(4) -0.2500 0.0639(11) Uani 1 2 d SD . .
C21A C 0.0454(3) 0.3791(8) -0.1654(5) 0.0586(19) Uani 0.50 1 d PDU B 1
H21A H 0.0490 0.3027 -0.1307 0.070 Uiso 0.50 1 calc PR B 1
H21B H 0.0821 0.3957 -0.1811 0.070 Uiso 0.50 1 calc PR B 1
C22A C 0.0304(5) 0.4917(9) -0.1148(8) 0.060(3) Uani 0.50 1 d PDU B 1
H22A H 0.0274 0.5687 -0.1479 0.090 Uiso 0.50 1 calc PR B 1
H22B H 0.0594 0.5031 -0.0677 0.090 Uiso 0.50 1 calc PR B 1
H22C H -0.0051 0.4752 -0.0966 0.090 Uiso 0.50 1 calc PR B 1
C23A C -0.0524(3) 0.3252(7) -0.2138(4) 0.0584(17) Uani 0.50 1 d PDU B 1
H23A H -0.0817 0.2997 -0.2586 0.070 Uiso 0.50 1 calc PR B 1
H23B H -0.0636 0.4081 -0.1941 0.070 Uiso 0.50 1 calc PR B 1
C24A C -0.0534(4) 0.2302(11) -0.1455(6) 0.066(3) Uani 0.50 1 d PDU B 1
H24A H -0.0407 0.1476 -0.1618 0.099 Uiso 0.50 1 calc PR B 1
H24B H -0.0913 0.2226 -0.1337 0.099 Uiso 0.50 1 calc PR B 1
H24C H -0.0289 0.2595 -0.0970 0.099 Uiso 0.50 1 calc PR B 1
C21B C -0.0008(3) 0.4586(6) -0.2033(3) 0.0540(16) Uani 0.50 1 d PDU B 2
H21C H -0.0388 0.4759 -0.1926 0.065 Uiso 0.50 1 calc PR B 2
H21D H 0.0118 0.5320 -0.2323 0.065 Uiso 0.50 1 calc PR B 2
C22B C 0.0374(6) 0.4360(13) -0.1260(7) 0.090(5) Uani 0.50 1 d PDU B 2
H22D H 0.0178 0.3899 -0.0884 0.134 Uiso 0.50 1 calc PR B 2
H22E H 0.0504 0.5174 -0.1020 0.134 Uiso 0.50 1 calc PR B 2
H22F H 0.0693 0.3860 -0.1367 0.134 Uiso 0.50 1 calc PR B 2
C23B C -0.0210(3) 0.2251(6) -0.2233(5) 0.070(2) Uani 0.50 1 d PDU B 2
H23C H 0.0079 0.1863 -0.1826 0.084 Uiso 0.50 1 calc PR B 2
H23D H -0.0280 0.1671 -0.2702 0.084 Uiso 0.50 1 calc PR B 2
C24B C -0.0741(5) 0.2382(11) -0.1869(7) 0.082(3) Uani 0.50 1 d PDU B 2
H24D H -0.0683 0.2995 -0.1425 0.123 Uiso 0.50 1 calc PR B 2
H24E H -0.0840 0.1559 -0.1663 0.123 Uiso 0.50 1 calc PR B 2
H24F H -0.1041 0.2676 -0.2286 0.123 Uiso 0.50 1 calc PR B 2

loop_
_atom_site_aniso_label
_atom_site_aniso_U_11
_atom_site_aniso_U_22
_atom_site_aniso_U_33
_atom_site_aniso_U_23
_atom_site_aniso_U_13
_atom_site_aniso_U_12
C1 0.0465(16) 0.0433(17) 0.0383(15) 0.0023(12) 0.0066(12) 0.0042(13)
C11 0.0548(18) 0.0428(18) 0.0418(16) 0.0027(12) 0.0074(13) 0.0040(14)
C12 0.061(2) 0.052(2) 0.0507(18) 0.0033(14) 0.0164(15) 0.0054(15)
C13 0.094(3) 0.066(2) 0.0491(19) -0.0049(17) 0.0270(19) 0.000(2)
C14 0.112(3) 0.067(3) 0.056(2) -0.0186(18) 0.022(2) -0.004(2)
C15 0.086(3) 0.062(2) 0.063(2) -0.0151(18) 0.013(2) -0.018(2)
C16 0.066(2) 0.055(2) 0.0506(18) -0.0062(15) 0.0165(16) -0.0078(16)
B2 0.048(2) 0.047(2) 0.0398(18) 0.0023(14) 0.0042(15) 0.0026(15)
B3 0.045(2) 0.046(2) 0.054(2) 0.0047(16) 0.0024(16) 0.0034(16)
B4 0.048(2) 0.043(2) 0.053(2) 0.0038(15) 0.0105(16) 0.0049(15)
B5 0.0457(19) 0.0447(19) 0.0438(18) 0.0032(14) 0.0066(14) 0.0006(15)
B6 0.062(2) 0.050(2) 0.0426(19) 0.0014(15) 0.0114(16) 0.0052(17)
B7 0.060(2) 0.062(2) 0.046(2) 0.0001(17) -0.0061(17) 0.0013(19)
B8 0.052(2) 0.048(2) 0.065(2) -0.0006(17) -0.0014(17) -0.0011(17)
B9 0.055(2) 0.040(2) 0.054(2) -0.0017(15) 0.0105(16) 0.0017(16)
B10 0.066(3) 0.059(2) 0.052(2) -0.0093(17) 0.0004(18) 0.0011(19)
N3 0.053(2) 0.040(2) 0.051(2) 0.0108(16) -0.0058(16) 0.0022(17)
C31A 0.058(4) 0.052(4) 0.059(4) 0.006(3) -0.002(3) 0.011(3)
C32A 0.079(8) 0.070(8) 0.060(10) 0.001(6) 0.013(8) 0.014(7)
C33A 0.056(4) 0.054(4) 0.054(4) 0.016(3) -0.001(3) 0.011(3)
C34A 0.055(7) 0.088(13) 0.058(7) 0.017(6) -0.010(5) -0.005(6)
C31B 0.054(4) 0.063(4) 0.047(4) 0.017(3) 0.000(3) -0.005(3)
C32B 0.065(7) 0.117(17) 0.059(10) -0.002(8) 0.007(8) 0.020(11)
C33B 0.061(4) 0.048(4) 0.070(4) 0.015(3) 0.002(3) -0.007(3)
C34B 0.060(8) 0.073(11) 0.105(12) 0.011(7) -0.014(7) -0.018(8)
N2 0.058(2) 0.039(2) 0.102(3) 0.000 0.032(2) 0.000
C21A 0.048(4) 0.066(5) 0.060(5) 0.003(4) 0.002(4) 0.005(4)
C22A 0.051(5) 0.056(7) 0.066(6) -0.004(4) -0.012(4) -0.004(5)
C23A 0.047(4) 0.061(5) 0.066(4) -0.008(3) 0.008(3) -0.008(3)
C24A 0.059(6) 0.062(5) 0.082(7) -0.004(5) 0.026(5) -0.012(4)
C21B 0.067(4) 0.042(4) 0.050(3) 0.007(3) 0.001(3) -0.002(3)
C22B 0.122(10) 0.083(12) 0.051(7) 0.000(7) -0.025(6) 0.007(9)
C23B 0.091(5) 0.038(4) 0.090(5) 0.004(3) 0.045(4) 0.000(4)
C24B 0.112(10) 0.053(6) 0.093(8) -0.008(6) 0.052(7) -0.016(6)

loop_
_atom_type_symbol
_atom_type_description
_atom_type_scat_dispersion_real
_atom_type_scat_dispersion_imag
_atom_type_scat_source
C C 0.0033 0.0016 'International Tables Vol C Tables 4.2.6.8 and 6.1.1.4'
H H 0.0000 0.0000 'International Tables Vol C Tables 4.2.6.8 and 6.1.1.4'
B B 0.0013 0.0007 'International Tables Vol C Tables 4.2.6.8 and 6.1.1.4'
N N 0.0061 0.0033 'International Tables Vol C Tables 4.2.6.8 and 6.1.1.4'

loop_
_geom_angle_atom_site_label_1
_geom_angle_atom_site_label_2
_geom_angle_atom_site_label_3
_geom_angle
_geom_angle_site_symmetry_1
_geom_angle_site_symmetry_3
_geom_angle_publ_flag
C11 C1 B4 125.9(3) . . ?
C11 C1 B3 127.5(3) . . ?
B4 C1 B3 69.8(2) . . ?
C11 C1 B5 124.4(3) . . ?
B4 C1 B5 70.2(2) . . ?
B3 C1 B5 108.1(2) . . ?
C11 C1 B2 126.0(3) . . ?
B4 C1 B2 108.1(2) . . ?
B3 C1 B2 69.8(2) . . ?
B5 C1 B2 69.6(2) . . ?
C16 C11 C12 119.3(3) . . ?
C16 C11 C1 120.7(3) . . ?
C12 C11 C1 120.0(3) . . ?
C13 C12 C11 119.7(3) . . ?
C14 C13 C12 120.8(3) . . ?
C13 C14 C15 119.9(3) . . ?
C14 C15 C16 119.4(4) . . ?
C11 C16 C15 120.8(3) . . ?
C1 B2 B7 108.6(3) . . ?
C1 B2 B6 108.6(2) . . ?
B7 B2 B6 61.0(2) . . ?
C1 B2 B5 55.05(18) . . ?
B7 B2 B5 102.1(2) . . ?
B6 B2 B5 59.46(19) . . ?
C1 B2 B3 54.90(18) . . ?
B7 B2 B3 59.6(2) . . ?
B6 B2 B3 102.1(2) . . ?
B5 B2 B3 90.0(2) . . ?
C1 B3 B8 108.7(3) . . ?
C1 B3 B7 108.4(3) . . ?
B8 B3 B7 61.2(2) . . ?
C1 B3 B4 54.93(19) . . ?
B8 B3 B4 59.7(2) . . ?
B7 B3 B4 102.2(2) . . ?
C1 B3 B2 55.26(18) . . ?
B8 B3 B2 102.1(3) . . ?
B7 B3 B2 59.0(2) . . ?
B4 B3 B2 90.1(2) . . ?
C1 B4 B9 108.8(3) . . ?
C1 B4 B8 108.8(3) . . ?
B9 B4 B8 61.1(2) . . ?
C1 B4 B3 55.31(19) . . ?
B9 B4 B3 102.2(2) . . ?
B8 B4 B3 59.4(2) . . ?
C1 B4 B5 55.09(19) . . ?
B9 B4 B5 59.5(2) . . ?
B8 B4 B5 102.0(2) . . ?
B3 B4 B5 90.1(2) . . ?
C1 B5 B6 109.0(2) . . ?
C1 B5 B9 108.2(2) . . ?
B6 B5 B9 61.2(2) . . ?
C1 B5 B2 55.38(18) . . ?
B6 B5 B2 59.60(19) . . ?
B9 B5 B2 102.1(2) . . ?
C1 B5 B4 54.68(19) . . ?
B6 B5 B4 102.2(2) . . ?
B9 B5 B4 59.26(19) . . ?
B2 B5 B4 89.9(2) . . ?
B10 B6 B5 112.2(3) . . ?
B10 B6 B2 112.0(3) . . ?
B5 B6 B2 60.94(19) . . ?
B10 B6 B7 57.4(2) . . ?
B5 B6 B7 101.9(2) . . ?
B2 B6 B7 59.2(2) . . ?
B10 B6 B9 57.3(2) . . ?
B5 B6 B9 59.45(19) . . ?
B2 B6 B9 101.9(2) . . ?
B7 B6 B9 89.9(2) . . ?
B10 B7 B2 112.4(3) . . ?
B10 B7 B3 112.1(3) . . ?
B2 B7 B3 61.3(2) . . ?
B10 B7 B6 57.2(2) . . ?
B2 B7 B6 59.8(2) . . ?
B3 B7 B6 102.5(2) . . ?
B10 B7 B8 57.4(2) . . ?
B2 B7 B8 102.3(2) . . ?
B3 B7 B8 59.2(2) . . ?
B6 B7 B8 90.3(2) . . ?
B10 B8 B3 112.3(3) . . ?
B10 B8 B4 112.0(3) . . ?
B3 B8 B4 60.96(19) . . ?
B10 B8 B9 57.2(2) . . ?
B3 B8 B9 102.2(3) . . ?
B4 B8 B9 59.4(2) . . ?
B10 B8 B7 57.1(2) . . ?
B3 B8 B7 59.7(2) . . ?
B4 B8 B7 102.0(2) . . ?
B9 B8 B7 89.9(3) . . ?
B10 B9 B4 112.3(3) . . ?
B10 B9 B5 111.8(3) . . ?
B4 B9 B5 61.25(19) . . ?
B10 B9 B8 57.4(2) . . ?
B4 B9 B8 59.5(2) . . ?
B5 B9 B8 102.2(2) . . ?
B10 B9 B6 57.0(2) . . ?
B4 B9 B6 102.3(2) . . ?
B5 B9 B6 59.36(19) . . ?
B8 B9 B6 90.0(2) . . ?
B6 B10 B7 65.4(2) . . ?
B6 B10 B9 65.8(2) . . ?
B7 B10 B9 99.6(3) . . ?
B6 B10 B8 100.0(3) . . ?
B7 B10 B8 65.5(2) . . ?
B9 B10 B8 65.3(2) . . ?
C31A N3 C33B 118.0(4) . 7_565 ?
C31A N3 C33A 112.6(4) . . ?
C33B N3 C33A 106.5(4) . 7_565 ?
C31A N3 C31B 105.0(4) . 7_565 ?
C33A N3 C31B 105.9(3) . 7_565 ?
C33B N3 C31B 108.2(4) . . ?
N3 C31A C32A 112.3(10) . . ?
C34A C33A N3 115.7(9) . . ?
C32B C31B N3 116.2(8) . . ?
N3 C33B C34B 112.2(12) . . ?
C21B N2 C23B 121.4(4) . . ?
C21B N2 C23A 115.6(4) . 2_554 ?
C23B N2 C23A 110.2(5) . 2_554 ?
C21B N2 C21A 103.3(4) . 2_554 ?
C23B N2 C21A 102.4(5) . 2_554 ?
C23B N2 C21A 97.8(5) . . ?
C23A N2 C21A 100.3(4) . . ?
C22A C21A N2 115.8(7) . . ?
N2 C23A C24A 120.9(6) . . ?
N2 C21B C22B 106.5(6) . . ?
N2 C23B C24B 113.6(6) . . ?

loop_
_geom_bond_atom_site_label_1
_geom_bond_atom_site_label_2
_geom_bond_distance
_geom_bond_site_symmetry_2
_geom_bond_publ_flag
C1 C11 1.503(4) . ?
C1 B4 1.598(5) . ?
C1 B3 1.606(4) . ?
C1 B5 1.606(4) . ?
C1 B2 1.613(4) . ?
C11 C16 1.376(4) . ?
C11 C12 1.392(4) . ?
C12 C13 1.389(5) . ?
C13 C14 1.370(5) . ?
C14 C15 1.385(5) . ?
C15 C16 1.396(4) . ?
B2 B7 1.800(5) . ?
B2 B6 1.812(5) . ?
B2 B5 1.836(5) . ?
B2 B3 1.842(5) . ?
B3 B8 1.803(5) . ?
B3 B7 1.812(5) . ?
B3 B4 1.832(5) . ?
B4 B9 1.807(5) . ?
B4 B8 1.809(5) . ?
B4 B5 1.843(5) . ?
B5 B6 1.810(5) . ?
B5 B9 1.811(5) . ?
B6 B10 1.694(6) . ?
B6 B7 1.832(6) . ?
B6 B9 1.843(5) . ?
B7 B10 1.698(6) . ?
B7 B8 1.839(6) . ?
B8 B10 1.703(6) . ?
B8 B9 1.837(5) . ?
B9 B10 1.700(5) . ?
N3 C31A 1.451(7) . ?
N3 C33B 1.478(7) . ?
N3 C33A 1.547(6) . ?
N3 C31B 1.615(6) . ?
C31A C32A 1.515(19) . ?
C33A C34A 1.54(3) . ?
C31B C32B 1.52(3) . ?
C33B C34B 1.53(2) . ?
N2 C21B 1.418(6) . ?
N2 C23B 1.480(7) . ?
N2 C23A 1.518(6) . ?
N2 C21A 1.690(7) . ?
C21A C22A 1.538(10) . ?
C23A C24A 1.524(10) . ?
C21B C22B 1.492(11) . ?
C23B C24B 1.524(11) . ?
